data_7155997
loop_
_publ_author_name
'Wang, Xinchang'
'Peng, Pixian'
'Xuan, Wei'
'Wang, Yu'
'Zhuang, Yongbin'
'Tian, Zhongqun'
'Cao, Xiaoyu'

_publ_section_title
;
 Narcissistic chiral self-sorting of molecular face-rotating polyhedra.
;
_journal_issue 1
_journal_name_full 'Organic &amp; biomolecular chemistry'
_journal_page_first 34
_journal_page_last 37
_journal_paper_doi 10.1039/c7ob02727c
_journal_volume 16
_journal_year 2017
_chemical_formula_moiety 'C300 H324 N12'
_chemical_formula_sum 'C300 H324 N12'
_chemical_formula_weight 4097.69
_chemical_melting_point ?
_chemical_name_common FRP-6
_space_group_crystal_system trigonal
_space_group_IT_number 148
_space_group_name_Hall '-R 3'
_space_group_name_H-M_alt 'R -3 :H'
_atom_sites_solution_hydrogens geom
_atom_sites_solution_primary direct
_atom_sites_solution_secondary difmap
_audit_creation_date 2017-01-11
_audit_creation_method
;
Olex2 1.2
(compiled 2017.01.04 svn.r3372 for OlexSys, GUI svn.r5289)
;
_audit_update_record
;
2017-10-05 deposited with the CCDC.
2017-11-20 downloaded from the CCDC.
;
_cell_angle_alpha 90.0
_cell_angle_beta 90.0
_cell_angle_gamma 120.0
_cell_formula_units_Z 6
_cell_length_a 24.6800(9)
_cell_length_b 24.6800(9)
_cell_length_c 101.978(5)
_cell_measurement_reflns_used 12103
_cell_measurement_temperature 100.01(10)
_cell_measurement_theta_max 61.9330
_cell_measurement_theta_min 3.6510
_cell_volume 53793(4)
_computing_cell_refinement
;
CrysAlisPro, Agilent Technologies,
Version 1.171.36.32 (release 02-08-2013 CrysAlis171 .NET)
(compiled Aug  2 2013,16:46:58)
;
_computing_data_collection
;
CrysAlisPro, Agilent Technologies,
Version 1.171.36.32 (release 02-08-2013 CrysAlis171 .NET)
(compiled Aug  2 2013,16:46:58)
;
_computing_data_reduction
;
CrysAlisPro, Agilent Technologies,
Version 1.171.36.32 (release 02-08-2013 CrysAlis171 .NET)
(compiled Aug  2 2013,16:46:58)
;
_computing_molecular_graphics 'Olex2 (Dolomanov et al., 2009)'
_computing_publication_material 'Olex2 (Dolomanov et al., 2009)'
_computing_structure_refinement 'ShelXL (Sheldrick, 2015)'
_computing_structure_solution 'ShelXS (Sheldrick, 2008)'
_diffrn_ambient_temperature 100.01(10)
_diffrn_detector_area_resol_mean 10.3415
_diffrn_measured_fraction_theta_full 0.926
_diffrn_measured_fraction_theta_max 0.972
_diffrn_measurement_details
;
#__ type_ start__ end____ width___ exp.time_
  1 omega  -25.00   22.25   0.7500   15.0000
omega____ theta____ kappa____ phi______ frames
    -      -40.9299   37.0000 -150.0000 63

#__ type_ start__ end____ width___ exp.time_
  2 omega  -44.00   34.00   0.7500   15.0000
omega____ theta____ kappa____ phi______ frames
    -      -40.9299   37.0000  -60.0000 104

#__ type_ start__ end____ width___ exp.time_
  3 omega  -36.00   29.25   0.7500   15.0000
omega____ theta____ kappa____ phi______ frames
    -      -40.9299   37.0000 -180.0000 87

#__ type_ start__ end____ width___ exp.time_
  4 omega  100.00  132.25   0.7500   30.0000
omega____ theta____ kappa____ phi______ frames
    -       89.5481  125.0000   60.0000 43

#__ type_ start__ end____ width___ exp.time_
  5 omega   23.00   80.00   0.7500   30.0000
omega____ theta____ kappa____ phi______ frames
    -       89.5481  -30.0000  -30.0000 76

#__ type_ start__ end____ width___ exp.time_
  6 omega   17.00  118.25   0.7500   30.0000
omega____ theta____ kappa____ phi______ frames
    -       89.5481  -61.0000 -180.0000 135

#__ type_ start__ end____ width___ exp.time_
  7 omega   56.00  138.50   0.7500   30.0000
omega____ theta____ kappa____ phi______ frames
    -       89.5481   77.0000  -30.0000 110

#__ type_ start__ end____ width___ exp.time_
  8 omega   67.00  144.25   0.7500   30.0000
omega____ theta____ kappa____ phi______ frames
    -       89.5481   15.0000  -90.0000 103

#__ type_ start__ end____ width___ exp.time_
  9 omega   81.00  106.50   0.7500   30.0000
omega____ theta____ kappa____ phi______ frames
    -       89.5481 -125.0000  -90.0000 34

#__ type_ start__ end____ width___ exp.time_
 10 omega   29.00   54.50   0.7500   30.0000
omega____ theta____ kappa____ phi______ frames
    -       89.5481   15.0000  -90.0000 34

#__ type_ start__ end____ width___ exp.time_
 11 omega   -7.00   19.25   0.7500   15.0000
omega____ theta____ kappa____ phi______ frames
    -      -40.9924   77.0000  -90.0000 35

#__ type_ start__ end____ width___ exp.time_
 12 omega  -72.00  -45.00   0.7500   15.0000
omega____ theta____ kappa____ phi______ frames
    -      -40.9924   77.0000  -90.0000 36

#__ type_ start__ end____ width___ exp.time_
 13 omega   82.00  107.50   0.7500   30.0000
omega____ theta____ kappa____ phi______ frames
    -       89.5481  -94.0000 -120.0000 34

#__ type_ start__ end____ width___ exp.time_
 14 omega   11.00   37.25   0.7500   30.0000
omega____ theta____ kappa____ phi______ frames
    -       89.5481  -94.0000 -120.0000 35
;
_diffrn_measurement_device_type 'SuperNova, Dual, Cu at zero, Atlas'
_diffrn_measurement_method '\w scans'
_diffrn_orient_matrix_UB_11 -0.0088866000
_diffrn_orient_matrix_UB_12 0.0520978000
_diffrn_orient_matrix_UB_13 0.0061344000
_diffrn_orient_matrix_UB_21 0.0696600000
_diffrn_orient_matrix_UB_22 0.0358901000
_diffrn_orient_matrix_UB_23 0.0038563000
_diffrn_orient_matrix_UB_31 0.0160689000
_diffrn_orient_matrix_UB_32 0.0345894000
_diffrn_orient_matrix_UB_33 -0.0132452000
_diffrn_radiation_monochromator mirror
_diffrn_radiation_type CuK\a
_diffrn_radiation_wavelength 1.54184
_diffrn_reflns_av_R_equivalents 0.0688
_diffrn_reflns_av_unetI/netI 0.0598
_diffrn_reflns_Laue_measured_fraction_full 0.926
_diffrn_reflns_Laue_measured_fraction_max 0.972
_diffrn_reflns_limit_h_max 25
_diffrn_reflns_limit_h_min -28
_diffrn_reflns_limit_k_max 28
_diffrn_reflns_limit_k_min -28
_diffrn_reflns_limit_l_max 96
_diffrn_reflns_limit_l_min -119
_diffrn_reflns_number 76208
_diffrn_reflns_point_group_measured_fraction_full 0.926
_diffrn_reflns_point_group_measured_fraction_max 0.972
_diffrn_reflns_theta_full 67.684
_diffrn_reflns_theta_max 65.561
_diffrn_reflns_theta_min 3.582
_diffrn_source 'SuperNova (Cu) X-ray Source'
_exptl_absorpt_coefficient_mu 0.326
_exptl_absorpt_correction_T_max 1.00000
_exptl_absorpt_correction_T_min 0.77357
_exptl_absorpt_correction_type multi-scan
_exptl_absorpt_process_details
;
CrysAlisPro, Agilent Technologies,
Version 1.171.36.32 (release 02-08-2013 CrysAlis171 .NET)
(compiled Aug  2 2013,16:46:58)
Empirical absorption correction using spherical harmonics,
 implemented in SCALE3 ABSPACK scaling algorithm.
;
_exptl_crystal_colour 'clear light colourless'
_exptl_crystal_colour_lustre clear
_exptl_crystal_colour_modifier light
_exptl_crystal_colour_primary colourless
_exptl_crystal_density_diffrn 0.759
_exptl_crystal_density_meas ?
_exptl_crystal_density_method 'not measured'
_exptl_crystal_description block
_exptl_crystal_F_000 13248
_exptl_crystal_size_max 0.3
_exptl_crystal_size_mid 0.2
_exptl_crystal_size_min 0.15
_exptl_transmission_factor_max 'not measured'
_exptl_transmission_factor_min 'not measured'
_refine_diff_density_max 0.644
_refine_diff_density_min -0.456
_refine_diff_density_rms 0.067
_refine_ls_extinction_method none
_refine_ls_goodness_of_fit_ref 1.231
_refine_ls_hydrogen_treatment constr
_refine_ls_matrix_type full
_refine_ls_number_parameters 937
_refine_ls_number_reflns 20063
_refine_ls_number_restraints 189
_refine_ls_restrained_S_all 1.249
_refine_ls_R_factor_all 0.1743
_refine_ls_R_factor_gt 0.1260
_refine_ls_shift/su_max 0.000
_refine_ls_shift/su_mean 0.000
_refine_ls_structure_factor_coef Fsqd
_refine_ls_weighting_details
;
 w=1/[\s^2^(Fo^2^)+(0.2000P)^2^]
 where P=(Fo^2^+2Fc^2^)/3
;
_refine_ls_weighting_scheme calc
_refine_ls_wR_factor_gt 0.3615
_refine_ls_wR_factor_ref 0.4099
_reflns_Friedel_coverage 0.000
_reflns_number_gt 9917
_reflns_number_total 20063
_reflns_threshold_expression 'I > 2\s(I)'
_cod_data_source_file c7ob02727c2.cif
_cod_data_source_block rac-DPEDA-FRP
_cod_depositor_comments
;
The following automatic conversions were performed:

'_chemical_melting_point' value 'not measured' was changed to '?' -
the value is undefined or not given.

'_exptl_crystal_density_meas' value 'not measured' was changed to '?'
- the value is perceived as not measured.

Automatic conversion script
Id: cif_fix_values 4973 2017-02-22 13:04:09Z antanas 

 Adding full bibliography for 7155997--7155998.cif.
;
_cod_database_code 7155997
_shelxl_version_number 2013-2
_shelx_space_group_comment
;
The symmetry employed for this shelxl refinement is uniquely defined
by the following loop, which should always be used as a source of
symmetry information in preference to the above space-group names.
They are only intended as comments.
;
_cell_oxdiff_angle_alpha 89.968(2)
_cell_oxdiff_angle_beta 90.121(2)
_cell_oxdiff_angle_gamma 119.956(5)
_cell_oxdiff_length_a 24.6855(12)
_cell_oxdiff_length_b 24.6495(12)
_cell_oxdiff_length_c 102.0368(17)
_cell_oxdiff_measurement_reflns_used 12275
_cell_oxdiff_volume 53793(3)
_reflns_odcompleteness_completeness 99.92
_reflns_odcompleteness_iscentric 1
_reflns_odcompleteness_theta 61.08
_olex2_refinement_description
;
1. Fixed Uiso
 At 1.2 times of:
  All C(H) groups, All C(H,H) groups
 At 1.5 times of:
  All C(H,H,H) groups
2. Restrained distances
 C1B-C18
 1.54 with sigma of 0.02
 C1B-C78
 2.52 with sigma of 0.02
 C72-C30
 1.54 with sigma of 0.02
 C4AA-C3AA
 1.55 with sigma of 0.02
 C72-C4AA
 2.5 with sigma of 0.02
3. Rigid bond restraints
 C66, C87, C103, C1D
 with sigma for 1-2 distances of 0.001 and sigma for 1-3 distances of 0.001
 C76, C90, C1, C47
 with sigma for 1-2 distances of 0.001 and sigma for 1-3 distances of 0.001
 C30, C72, C3AA, C4AA
 with sigma for 1-2 distances of 0.001 and sigma for 1-3 distances of 0.001
 C27, C78, C18, C1B
 with sigma for 1-2 distances of 0.001 and sigma for 1-3 distances of 0.001
 C77, C95, C2AA, C5AA
 with sigma for 1-2 distances of 0.001 and sigma for 1-3 distances of 0.001
 C67, C85, C96, C1A
 with sigma for 1-2 distances of 0.001 and sigma for 1-3 distances of 0.001
 C106, C89, C73, C82
 with sigma for 1-2 distances of 0.001 and sigma for 1-3 distances of 0.001
 C80, C119, C0AA, C1AA
 with sigma for 1-2 distances of 0.001 and sigma for 1-3 distances of 0.001
4. Uiso/Uaniso restraints and constraints
C80 \\sim C119 \\sim C0AA \\sim C1AA: within 1.7A with sigma of 0.02 and sigma
for terminal atoms of 0.04
C73 \\sim C82 \\sim C106 \\sim C89: within 1.7A with sigma of 0.02 and sigma
for terminal atoms of 0.04
C77 \\sim C95 \\sim C2AA \\sim C5AA: within 1.7A with sigma of 0.02 and sigma
for terminal atoms of 0.04
C67 \\sim C85 \\sim C96 \\sim C1A: within 1.7A with sigma of 0.02 and sigma for
terminal atoms of 0.04
C66 \\sim C87 \\sim C103 \\sim C1D: within 1.7A with sigma of 0.02 and sigma
for terminal atoms of 0.04
C47 \\sim C76 \\sim C90 \\sim C1: within 1.7A with sigma of 0.02 and sigma for
terminal atoms of 0.04
C27 \\sim C78 \\sim C18 \\sim C1B: within 1.7A with sigma of 0.02 and sigma for
terminal atoms of 0.04
C30 \\sim C72 \\sim C3AA \\sim C4AA: within 1.7A with sigma of 0.02 and sigma
for terminal atoms of 0.04
5.a Ternary CH refined with riding coordinates:
 C10(H10), C12(H12), C31(H31), C56(H56)
5.b Secondary CH2 refined with riding coordinates:
 C27(H27a,H27b), C30(H30a,H30b), C47(H47a,H47b), C66(H66a,H66b), C67(H67a,
 H67b), C72(H72a,H72b), C73(H73a,H73b), C76(H76a,H76b), C77(H77a,H77b),
 C78(H78a,H78b), C80(H80a,H80b), C82(H82a,H82b), C85(H85a,H85b), C87(H87a,H87b),
  C89(H89a,H89b), C90(H90a,H90b), C95(H95a,H95b), C96(H96a,H96b), C103(H10a,
 H10b), C119(H11a,H11b), C18(H18a,H18b), C3AA(H3Aa,H3Ab), C2AA(H2Aa,H2Ab),
 C0AA(H0Aa,H0Ab)
5.c Me refined with riding coordinates:
 C106(H10c,H10d,H10e), C1A(H1Aa,H1Ab,H1Ac), C1(H1a,H1b,H1c), C1B(H1Ba,H1Bb,
 H1Bc), C1D(H1Da,H1Db,H1Dc), C4AA(H4Aa,H4Ab,H4Ac), C1AA(H1Ad,H1Ae,H1Af),
 C5AA(H5Aa,H5Ab,H5Ac)
5.d Aromatic/amide H refined with riding coordinates:
 C5(H5), C6(H6), C8(H8), C17(H17), C20(H20), C21(H21), C22(H22), C23(H23),
 C24(H24), C29(H29), C33(H33), C37(H37), C40(H40), C46(H46), C48(H48), C53(H53),
  C54(H54), C58(H58), C60(H60), C62(H62), C63(H63), C64(H64), C65(H65),
 C68(H68), C70(H70), C71(H71), C74(H74), C75(H75), C79(H79), C83(H83), C92(H92),
  C100(H100)
;
_olex2_submission_special_instructions 'No special instructions were received'

loop_
_space_group_symop_id
_space_group_symop_operation_xyz
1 'x, y, z'
2 '-y, x-y, z'
3 '-x+y, -x, z'
4 'x+2/3, y+1/3, z+1/3'
5 '-y+2/3, x-y+1/3, z+1/3'
6 '-x+y+2/3, -x+1/3, z+1/3'
7 'x+1/3, y+2/3, z+2/3'
8 '-y+1/3, x-y+2/3, z+2/3'
9 '-x+y+1/3, -x+2/3, z+2/3'
10 '-x, -y, -z'
11 'y, -x+y, -z'
12 'x-y, x, -z'
13 '-x+2/3, -y+1/3, -z+1/3'
14 'y+2/3, -x+y+1/3, -z+1/3'
15 'x-y+2/3, x+1/3, -z+1/3'
16 '-x+1/3, -y+2/3, -z+2/3'
17 'y+1/3, -x+y+2/3, -z+2/3'
18 'x-y+1/3, x+2/3, -z+2/3'

loop_
_atom_site_label
_atom_site_type_symbol
_atom_site_fract_x
_atom_site_fract_y
_atom_site_fract_z
_atom_site_U_iso_or_equiv
_atom_site_adp_type
_atom_site_occupancy
_atom_site_site_symmetry_order
_atom_site_calc_flag
_atom_site_refinement_flags_posn
_atom_site_refinement_flags_adp
N1 N 0.98136(12) 0.33998(13) 0.15491(3) 0.0593(7) Uani 1 1 d . .
N2 N 1.03744(13) 0.31710(15) 0.13329(3) 0.0627(8) Uani 1 1 d . .
C3 C 0.91479(15) 0.38367(16) 0.15233(4) 0.0612(9) Uani 1 1 d . .
C4 C 0.79922(15) 0.38068(15) 0.15205(4) 0.0593(9) Uani 1 1 d . .
C5 C 0.85850(16) 0.32692(16) 0.15220(4) 0.0673(10) Uani 1 1 d . .
H5 H 0.8590 0.2895 0.1522 0.081 Uiso 1 1 calc R .
C6 C 0.91204(16) 0.43872(16) 0.15223(4) 0.0665(10) Uani 1 1 d . .
H6 H 0.9490 0.4771 0.1522 0.080 Uiso 1 1 calc R .
C7 C 0.80275(15) 0.32579(15) 0.15206(4) 0.0615(9) Uani 1 1 d . .
C8 C 0.85567(15) 0.43744(16) 0.15213(4) 0.0688(10) Uani 1 1 d . .
H8 H 0.8551 0.4748 0.1521 0.083 Uiso 1 1 calc R .
C9 C 0.97588(15) 0.38752(16) 0.15311(3) 0.0577(8) Uani 1 1 d . .
C10 C 1.05172(15) 0.30555(16) 0.14665(3) 0.0550(8) Uani 1 1 d . .
H10 H 1.0208 0.2626 0.1491 0.066 Uiso 1 1 calc R .
C11 C 0.73284(15) 0.36343(15) 0.15183(4) 0.0588(9) Uani 1 1 d . .
C12 C 1.04558(14) 0.35040(16) 0.15594(3) 0.0579(8) Uani 1 1 d . .
H12 H 1.0750 0.3933 0.1532 0.069 Uiso 1 1 calc R .
C13 C 1.05832(17) 0.34338(17) 0.17015(4) 0.0632(9) Uani 1 1 d . .
C14 C 0.73820(15) 0.26838(15) 0.15222(4) 0.0658(10) Uani 1 1 d . .
C15 C 1.11536(17) 0.31151(19) 0.14663(3) 0.0659(10) Uani 1 1 d . .
C16 C 0.70285(15) 0.39910(15) 0.15198(4) 0.0625(9) Uani 1 1 d . .
C17 C 1.1232(2) 0.2619(2) 0.14844(4) 0.0817(12) Uani 1 1 d . .
H17 H 1.0885 0.2230 0.1502 0.098 Uiso 1 1 calc R .
N18 N 0.9763(2) 0.71018(18) 0.02416(3) 0.0862(10) Uani 1 1 d . .
N19 N 1.0429(2) 0.64831(18) 0.02927(3) 0.0949(11) Uani 1 1 d . .
C20 C 1.0158(2) 0.29223(19) 0.17743(4) 0.0781(11) Uani 1 1 d . .
H20 H 0.9807 0.2601 0.1734 0.094 Uiso 1 1 calc R .
C21 C 1.0001(2) 0.3320(2) 0.10715(4) 0.0815(12) Uani 1 1 d . .
H21 H 1.0259 0.3687 0.1117 0.098 Uiso 1 1 calc R .
C22 C 1.1686(2) 0.3689(3) 0.14438(6) 0.1127(18) Uani 1 1 d . .
H22 H 1.1652 0.4045 0.1434 0.135 Uiso 1 1 calc R .
C23 C 1.1110(2) 0.3898(2) 0.17646(5) 0.0827(12) Uani 1 1 d . .
H23 H 1.1399 0.4243 0.1717 0.099 Uiso 1 1 calc R .
C24 C 1.1828(3) 0.2675(3) 0.14777(5) 0.1006(15) Uani 1 1 d . .
H24 H 1.1873 0.2327 0.1490 0.121 Uiso 1 1 calc R .
C25 C 0.9876(3) 0.4635(2) 0.05939(4) 0.0940(14) Uani 1 1 d . .
C26 C 0.9811(2) 0.3348(2) 0.09443(4) 0.0845(12) Uani 1 1 d . .
C27 C 0.73073(19) 0.22876(19) 0.13982(6) 0.0957(12) Uani 1 1 d . U
H27A H 0.7625 0.2166 0.1400 0.115 Uiso 1 1 calc R .
H27B H 0.6903 0.1908 0.1402 0.115 Uiso 1 1 calc R .
C28 C 1.0270(3) 0.5802(2) 0.04741(4) 0.0943(14) Uani 1 1 d . .
C29 C 1.2339(2) 0.3249(3) 0.14528(5) 0.0999(15) Uani 1 1 d . .
H29 H 1.2735 0.3294 0.1448 0.120 Uiso 1 1 calc R .
C30 C 0.73045(19) 0.23138(19) 0.16516(5) 0.0957(13) Uani 1 1 d D U
H30A H 0.6879 0.1965 0.1656 0.115 Uiso 1 1 calc R .
H30B H 0.7582 0.2142 0.1648 0.115 Uiso 1 1 calc R .
C31 C 1.0289(2) 0.7210(2) 0.01552(4) 0.0892(13) Uani 1 1 d . .
H31 H 1.0131 0.6902 0.0084 0.107 Uiso 1 1 calc R .
C32 C 0.9428(3) 0.2806(2) 0.08760(4) 0.0996(15) Uani 1 1 d . .
C33 C 0.8671(2) 0.6706(3) 0.04063(4) 0.1002(15) Uani 1 1 d . .
H33 H 0.9051 0.6975 0.0446 0.120 Uiso 1 1 calc R .
C34 C 0.9994(2) 0.2707(2) 0.12670(4) 0.0849(12) Uani 1 1 d . .
C35 C 0.9988(2) 0.3936(2) 0.08686(4) 0.0846(12) Uani 1 1 d . .
C36 C 0.8661(2) 0.6509(2) 0.02807(4) 0.0919(14) Uani 1 1 d . .
C37 C 0.9885(2) 0.5254(2) 0.04078(4) 0.0892(13) Uani 1 1 d . .
H37 H 0.9753 0.5270 0.0323 0.107 Uiso 1 1 calc R .
C38 C 0.9235(3) 0.6697(2) 0.02039(4) 0.0905(13) Uani 1 1 d . .
C39 C 1.0524(2) 0.6425(2) 0.04147(4) 0.0930(13) Uani 1 1 d . .
C40 C 1.2266(2) 0.3737(3) 0.14360(7) 0.128(2) Uani 1 1 d . .
H40 H 1.2614 0.4124 0.1418 0.153 Uiso 1 1 calc R .
C41 C 0.9285(3) 0.4046(2) 0.04074(4) 0.0939(14) Uani 1 1 d . .
C42 C 1.0586(2) 0.7865(2) 0.00966(4) 0.0910(13) Uani 1 1 d . .
C43 C 0.7539(2) 0.6105(2) 0.04231(4) 0.0942(14) Uani 1 1 d . .
C44 C 0.9692(2) 0.4674(2) 0.04673(4) 0.0890(13) Uani 1 1 d . .
C45 C 0.9806(3) 0.2748(2) 0.11296(4) 0.0965(15) Uani 1 1 d . .
C46 C 1.0471(3) 0.5763(2) 0.06016(4) 0.1100(17) Uani 1 1 d . .
H46 H 1.0740 0.6130 0.0646 0.132 Uiso 1 1 calc R .
C47 C 0.9761(2) 0.4318(2) 0.09450(4) 0.0921(12) Uani 1 1 d . U
H47A H 0.9955 0.4409 0.1031 0.110 Uiso 1 1 calc R .
H47B H 0.9909 0.4714 0.0900 0.110 Uiso 1 1 calc R .
C48 C 1.0643(3) 0.7951(3) -0.00362(4) 0.1035(16) Uani 1 1 d . .
H48 H 1.0503 0.7607 -0.0091 0.124 Uiso 1 1 calc R .
C49 C 0.9594(3) 0.3959(2) 0.06280(4) 0.0944(14) Uani 1 1 d . .
C50 C 0.8114(2) 0.6508(2) 0.04743(4) 0.0933(14) Uani 1 1 d . .
C51 C 0.9301(3) 0.2991(2) 0.07440(4) 0.0928(14) Uani 1 1 d . .
C52 C 0.8058(2) 0.6688(3) 0.06142(4) 0.1044(17) Uani 1 1 d . .
C53 C 1.0254(3) 0.2885(3) 0.19083(5) 0.1075(18) Uani 1 1 d . .
H53 H 0.9966 0.2545 0.1958 0.129 Uiso 1 1 calc R .
C54 C 0.8075(3) 0.6097(3) 0.02272(5) 0.1148(18) Uani 1 1 d . .
H54 H 0.8057 0.5953 0.0142 0.138 Uiso 1 1 calc R .
C55 C 0.9248(2) 0.3606(2) 0.05181(4) 0.0909(13) Uani 1 1 d . .
C56 C 1.0759(3) 0.7114(2) 0.02384(4) 0.0983(15) Uani 1 1 d . .
H56 H 1.0917 0.7420 0.0310 0.118 Uiso 1 1 calc R .
C57 C 1.1325(3) 0.7179(3) 0.01547(5) 0.1080(17) Uani 1 1 d . .
C58 C 1.0280(3) 0.5199(2) 0.06609(4) 0.1044(16) Uani 1 1 d . .
H58 H 1.0415 0.5185 0.0745 0.125 Uiso 1 1 calc R .
C59 C 0.7044(2) 0.5987(2) 0.05205(4) 0.0929(14) Uani 1 1 d . .
C60 C 0.7525(3) 0.5894(3) 0.02943(4) 0.1094(17) Uani 1 1 d . .
H60 H 0.7145 0.5618 0.0255 0.131 Uiso 1 1 calc R .
C61 C 0.9624(2) 0.3652(2) 0.07398(4) 0.0886(13) Uani 1 1 d . .
C62 C 0.9439(3) 0.2225(2) 0.10611(5) 0.136(3) Uani 1 1 d . .
H62 H 0.9314 0.1841 0.1101 0.163 Uiso 1 1 calc R .
C63 C 1.0907(3) 0.8545(4) -0.00897(6) 0.119(2) Uani 1 1 d . .
H63 H 1.0932 0.8591 -0.0180 0.143 Uiso 1 1 calc R .
C64 C 1.0790(4) 0.3368(3) 0.19669(6) 0.113(2) Uani 1 1 d . .
H64 H 1.0857 0.3349 0.2056 0.135 Uiso 1 1 calc R .
C65 C 1.1215(3) 0.3863(3) 0.18959(6) 0.1036(17) Uani 1 1 d . .
H65 H 1.1575 0.4177 0.1936 0.124 Uiso 1 1 calc R .
C66 C 1.0712(3) 0.4299(2) 0.08477(4) 0.0985(13) Uani 1 1 d . U
H66A H 1.0823 0.4684 0.0801 0.118 Uiso 1 1 calc R .
H66B H 1.0910 0.4413 0.0933 0.118 Uiso 1 1 calc R .
C67 C 0.9606(4) 0.3970(3) 0.02843(5) 0.1230(17) Uani 1 1 d . U
H67A H 0.9335 0.3556 0.0249 0.148 Uiso 1 1 calc R .
H67B H 0.9633 0.4270 0.0219 0.148 Uiso 1 1 calc R .
C68 C 0.9238(3) 0.2227(2) 0.09345(5) 0.130(2) Uani 1 1 d . .
H68 H 0.8985 0.1856 0.0890 0.156 Uiso 1 1 calc R .
C69 C 0.8983(3) 0.2643(2) 0.06343(4) 0.1019(16) Uani 1 1 d . .
C70 C 1.0788(3) 0.8387(3) 0.01725(5) 0.121(2) Uani 1 1 d . .
H70 H 1.0744 0.8342 0.0263 0.145 Uiso 1 1 calc R .
C71 C 1.1124(3) 0.9047(3) -0.00146(7) 0.122(2) Uani 1 1 d . .
H71 H 1.1323 0.9444 -0.0052 0.147 Uiso 1 1 calc R .
C72 C 0.7440(3) 0.2697(3) 0.17760(6) 0.1235(17) Uani 1 1 d D U
H72A H 0.7157 0.2863 0.1780 0.148 Uiso 1 1 calc R .
H72B H 0.7863 0.3049 0.1771 0.148 Uiso 1 1 calc R .
C73 C 0.8428(3) 0.6478(4) 0.07033(5) 0.1343(19) Uani 1 1 d . U
H73A H 0.8857 0.6675 0.0672 0.161 Uiso 1 1 calc R .
H73B H 0.8436 0.6629 0.0792 0.161 Uiso 1 1 calc R .
C74 C 1.1238(4) 0.6711(4) 0.00674(5) 0.142(3) Uani 1 1 d . .
H74 H 1.0830 0.6386 0.0054 0.170 Uiso 1 1 calc R .
C75 C 1.1902(4) 0.7658(4) 0.01735(6) 0.135(2) Uani 1 1 d . .
H75 H 1.1975 0.7982 0.0230 0.162 Uiso 1 1 calc R .
C76 C 0.9064(3) 0.4020(3) 0.09630(5) 0.1243(17) Uani 1 1 d . U
H76A H 0.8912 0.3611 0.1002 0.149 Uiso 1 1 calc R .
H76B H 0.8873 0.3956 0.0877 0.149 Uiso 1 1 calc R .
C77 C 0.8649(3) 0.3977(3) 0.03714(6) 0.1246(17) Uani 1 1 d . U
H77A H 0.8718 0.4298 0.0308 0.150 Uiso 1 1 calc R .
H77B H 0.8397 0.3575 0.0329 0.150 Uiso 1 1 calc R .
C78 C 0.7357(3) 0.2607(3) 0.12719(6) 0.1285(18) Uani 1 1 d D U
H78A H 0.7736 0.3013 0.1275 0.154 Uiso 1 1 calc R .
H78B H 0.7007 0.2682 0.1266 0.154 Uiso 1 1 calc R .
C79 C 1.1053(3) 0.8975(3) 0.01194(6) 0.132(2) Uani 1 1 d . .
H79 H 1.1183 0.9322 0.0173 0.158 Uiso 1 1 calc R .
C80 C 0.8327(3) 0.7411(4) 0.06196(6) 0.139(2) Uani 1 1 d . U
H80A H 0.8283 0.7520 0.0709 0.167 Uiso 1 1 calc R .
H80B H 0.8771 0.7614 0.0601 0.167 Uiso 1 1 calc R .
C82 C 0.8168(4) 0.5780(5) 0.07087(6) 0.160(2) Uani 1 1 d . U
H82A H 0.8098 0.5623 0.0619 0.192 Uiso 1 1 calc R .
H82B H 0.7763 0.5592 0.0752 0.192 Uiso 1 1 calc R .
C83 C 1.2426(4) 0.7659(5) 0.01009(9) 0.153(3) Uani 1 1 d . .
H83 H 1.2839 0.7975 0.0112 0.184 Uiso 1 1 calc R .
C85 C 1.0211(4) 0.4047(4) 0.02992(6) 0.156(2) Uani 1 1 d . U
H85A H 1.0191 0.3720 0.0355 0.187 Uiso 1 1 calc R .
H85B H 1.0488 0.4448 0.0340 0.187 Uiso 1 1 calc R .
C87 C 1.0982(4) 0.3967(3) 0.07748(8) 0.150(2) Uani 1 1 d . U
H87A H 1.0819 0.3886 0.0686 0.180 Uiso 1 1 calc R .
H87B H 1.0851 0.3567 0.0817 0.180 Uiso 1 1 calc R .
C89 C 0.8568(4) 0.5555(6) 0.07790(7) 0.196(3) Uani 1 1 d . U
H89A H 0.8671 0.5750 0.0865 0.235 Uiso 1 1 calc R .
H89B H 0.8309 0.5108 0.0793 0.235 Uiso 1 1 calc R .
C90 C 0.8843(4) 0.4380(4) 0.10462(6) 0.154(2) Uani 1 1 d . U
H90A H 0.9044 0.4809 0.1015 0.185 Uiso 1 1 calc R .
H90B H 0.8396 0.4199 0.1034 0.185 Uiso 1 1 calc R .
C92 C 1.2270(7) 0.7181(7) 0.00193(8) 0.203(5) Uani 1 1 d . .
H92 H 1.2593 0.7191 -0.0029 0.244 Uiso 1 1 calc R .
C95 C 0.8287(4) 0.4021(4) 0.04820(9) 0.169(2) Uani 1 1 d . U
H95A H 0.8558 0.4388 0.0534 0.203 Uiso 1 1 calc R .
H95B H 0.8147 0.3657 0.0538 0.203 Uiso 1 1 calc R .
C96 C 1.0469(5) 0.4013(5) 0.01619(8) 0.196(3) Uani 1 1 d . U
H96A H 1.0852 0.3998 0.0173 0.235 Uiso 1 1 calc R .
H96B H 1.0167 0.3629 0.0119 0.235 Uiso 1 1 calc R .
C100 C 1.1698(5) 0.6690(6) 0.00000(7) 0.172(4) Uani 1 1 d . .
H100 H 1.1623 0.6360 -0.0055 0.206 Uiso 1 1 calc R .
C103 C 1.1690(4) 0.4340(5) 0.07698(11) 0.206(4) Uani 1 1 d . U
H10A H 1.1858 0.4422 0.0858 0.247 Uiso 1 1 calc R .
H10B H 1.1825 0.4739 0.0727 0.247 Uiso 1 1 calc R .
C106 C 0.9117(5) 0.5658(6) 0.07217(11) 0.240(5) Uani 1 1 d . U
H10C H 0.9025 0.5440 0.0640 0.359 Uiso 1 1 calc R .
H10D H 0.9323 0.5509 0.0779 0.359 Uiso 1 1 calc R .
H10E H 0.9384 0.6099 0.0707 0.359 Uiso 1 1 calc R .
C119 C 0.8049(5) 0.7671(5) 0.05320(9) 0.203(3) Uani 1 1 d . U
H11A H 0.8049 0.7500 0.0446 0.243 Uiso 1 1 calc R .
H11B H 0.8354 0.8114 0.0527 0.243 Uiso 1 1 calc R .
C1A C 1.0600(6) 0.4562(6) 0.00753(7) 0.222(4) Uani 1 1 d . U
H1AA H 1.0219 0.4567 0.0060 0.333 Uiso 1 1 calc R .
H1AB H 1.0768 0.4524 -0.0007 0.333 Uiso 1 1 calc R .
H1AC H 1.0898 0.4944 0.0118 0.333 Uiso 1 1 calc R .
C1 C 0.8965(3) 0.4383(4) 0.11765(6) 0.151(3) Uani 1 1 d . U
H1A H 0.8766 0.3960 0.1208 0.227 Uiso 1 1 calc R .
H1B H 0.8807 0.4612 0.1223 0.227 Uiso 1 1 calc R .
H1C H 0.9409 0.4577 0.1190 0.227 Uiso 1 1 calc R .
C18 C 0.7370(4) 0.2270(4) 0.11414(9) 0.197(3) Uani 1 1 d D U
H18A H 0.7009 0.1852 0.1139 0.236 Uiso 1 1 calc R .
H18B H 0.7346 0.2500 0.1067 0.236 Uiso 1 1 calc R .
C1B C 0.7969(6) 0.2229(7) 0.11321(13) 0.302(7) Uani 1 1 d D U
H1BA H 0.8327 0.2638 0.1144 0.453 Uiso 1 1 calc R .
H1BB H 0.7989 0.2069 0.1048 0.453 Uiso 1 1 calc R .
H1BC H 0.7965 0.1955 0.1199 0.453 Uiso 1 1 calc R .
C1D C 1.1956(6) 0.3948(7) 0.06886(14) 0.305(7) Uani 1 1 d . U
H1DA H 1.1853 0.3570 0.0735 0.457 Uiso 1 1 calc R .
H1DB H 1.2402 0.4199 0.0680 0.457 Uiso 1 1 calc R .
H1DC H 1.1768 0.3844 0.0603 0.457 Uiso 1 1 calc R .
C3AA C 0.7375(5) 0.2340(4) 0.19027(9) 0.240(5) Uani 1 1 d D U
H3AA H 0.7701 0.2230 0.1908 0.288 Uiso 1 1 calc R .
H3AB H 0.6973 0.1958 0.1905 0.288 Uiso 1 1 calc R .
C4AA C 0.7438(8) 0.2799(7) 0.20275(10) 0.363(10) Uani 1 1 d D U
H4AA H 0.7842 0.3171 0.2025 0.545 Uiso 1 1 calc R .
H4AB H 0.7390 0.2582 0.2108 0.545 Uiso 1 1 calc R .
H4AC H 0.7118 0.2911 0.2021 0.545 Uiso 1 1 calc R .
C1AA C 0.7396(8) 0.8091(7) 0.04382(13) 0.295(6) Uani 1 1 d . U
H1AD H 0.7709 0.8515 0.0457 0.442 Uiso 1 1 calc R .
H1AE H 0.6989 0.8052 0.0442 0.442 Uiso 1 1 calc R .
H1AF H 0.7465 0.7982 0.0352 0.442 Uiso 1 1 calc R .
C2AA C 0.7709(4) 0.4066(5) 0.04364(12) 0.220(4) Uani 1 1 d . U
H2AA H 0.7420 0.3673 0.0394 0.264 Uiso 1 1 calc R .
H2AB H 0.7502 0.4101 0.0514 0.264 Uiso 1 1 calc R .
C0AA C 0.7435(7) 0.7640(7) 0.05418(12) 0.262(5) Uani 1 1 d . U
H0AA H 0.7382 0.7760 0.0629 0.314 Uiso 1 1 calc R .
H0AB H 0.7102 0.7214 0.0526 0.314 Uiso 1 1 calc R .
C5AA C 0.7811(6) 0.4601(6) 0.03418(13) 0.256(5) Uani 1 1 d . U
H5AA H 0.8067 0.4997 0.0384 0.385 Uiso 1 1 calc R .
H5AB H 0.7414 0.4559 0.0319 0.385 Uiso 1 1 calc R .
H5AC H 0.8015 0.4579 0.0264 0.385 Uiso 1 1 calc R .

loop_
_atom_site_aniso_label
_atom_site_aniso_U_11
_atom_site_aniso_U_22
_atom_site_aniso_U_33
_atom_site_aniso_U_23
_atom_site_aniso_U_13
_atom_site_aniso_U_12
N1 0.0369(15) 0.0470(17) 0.096(2) 0.0036(13) 0.0003(13) 0.0229(13)
N2 0.0436(16) 0.065(2) 0.082(2) 0.0080(15) -0.0004(14) 0.0289(15)
C3 0.0398(19) 0.042(2) 0.099(3) 0.0011(16) -0.0025(16) 0.0179(17)
C4 0.0388(19) 0.0380(19) 0.100(3) 0.0027(16) 0.0004(16) 0.0181(16)
C5 0.046(2) 0.0368(19) 0.123(3) -0.0022(17) -0.0039(18) 0.0237(17)
C6 0.0351(19) 0.040(2) 0.124(3) 0.0045(18) -0.0016(17) 0.0188(16)
C7 0.040(2) 0.041(2) 0.106(3) -0.0033(17) -0.0036(16) 0.0219(16)
C8 0.037(2) 0.038(2) 0.131(3) 0.0030(18) -0.0036(18) 0.0183(17)
C9 0.0401(19) 0.047(2) 0.091(2) 0.0039(16) -0.0021(15) 0.0252(16)
C10 0.0434(19) 0.053(2) 0.076(2) 0.0062(15) -0.0013(15) 0.0295(17)
C11 0.0357(19) 0.0421(19) 0.099(2) 0.0006(16) 0.0011(15) 0.0199(16)
C12 0.0316(17) 0.0454(19) 0.092(2) 0.0035(16) -0.0031(15) 0.0160(15)
C13 0.060(2) 0.056(2) 0.088(2) -0.0056(18) -0.0091(18) 0.040(2)
C14 0.0336(18) 0.0354(19) 0.127(3) 0.0028(18) 0.0019(18) 0.0164(16)
C15 0.053(2) 0.076(3) 0.077(2) -0.0006(18) -0.0051(16) 0.039(2)
C16 0.040(2) 0.0370(19) 0.109(3) 0.0036(16) 0.0009(17) 0.0178(16)
C17 0.073(3) 0.093(3) 0.103(3) 0.005(2) -0.003(2) 0.059(3)
N18 0.093(3) 0.080(2) 0.068(2) 0.0158(17) 0.0028(18) 0.030(2)
N19 0.120(3) 0.090(3) 0.073(2) 0.0190(18) 0.0058(19) 0.051(2)
C20 0.106(3) 0.061(3) 0.087(3) -0.003(2) 0.006(2) 0.056(3)
C21 0.094(3) 0.069(3) 0.073(2) 0.0085(19) -0.002(2) 0.034(2)
C22 0.049(3) 0.085(4) 0.206(6) 0.013(3) 0.013(3) 0.034(3)
C23 0.081(3) 0.077(3) 0.110(3) -0.021(2) -0.023(2) 0.055(3)
C24 0.098(4) 0.124(5) 0.121(4) -0.002(3) -0.003(3) 0.087(4)
C25 0.130(4) 0.083(3) 0.066(2) 0.012(2) 0.003(2) 0.051(3)
C26 0.104(3) 0.073(3) 0.072(2) 0.006(2) -0.003(2) 0.041(3)
C27 0.042(2) 0.051(2) 0.190(4) -0.026(2) 0.002(3) 0.020(2)
C28 0.136(4) 0.090(3) 0.062(2) 0.008(2) 0.004(2) 0.060(3)
C29 0.060(3) 0.133(5) 0.119(4) -0.019(3) -0.009(2) 0.057(4)
C30 0.049(2) 0.050(2) 0.181(3) 0.032(2) -0.015(3) 0.019(2)
C31 0.098(3) 0.089(3) 0.071(2) 0.023(2) 0.010(2) 0.040(3)
C32 0.133(4) 0.080(3) 0.075(3) 0.010(2) -0.005(3) 0.046(3)
C33 0.085(3) 0.119(4) 0.069(3) 0.009(2) -0.002(2) 0.031(3)
C34 0.099(3) 0.076(3) 0.079(3) 0.004(2) -0.013(2) 0.043(3)
C35 0.112(4) 0.079(3) 0.063(2) 0.0094(19) -0.001(2) 0.048(3)
C36 0.095(3) 0.100(3) 0.059(2) 0.005(2) 0.000(2) 0.033(3)
C37 0.126(4) 0.081(3) 0.063(2) 0.011(2) 0.007(2) 0.053(3)
C38 0.095(4) 0.088(3) 0.069(2) 0.019(2) 0.009(2) 0.031(3)
C39 0.124(4) 0.093(3) 0.067(2) 0.018(2) 0.005(2) 0.058(3)
C40 0.053(3) 0.125(5) 0.220(6) 0.025(4) 0.015(3) 0.056(3)
C41 0.133(4) 0.095(3) 0.061(2) 0.008(2) 0.002(2) 0.062(3)
C42 0.088(3) 0.090(3) 0.083(3) 0.026(3) 0.004(2) 0.036(3)
C43 0.082(3) 0.108(4) 0.066(2) 0.001(2) -0.007(2) 0.027(3)
C44 0.121(4) 0.092(3) 0.065(2) 0.009(2) 0.006(2) 0.061(3)
C45 0.121(4) 0.068(3) 0.082(3) 0.008(2) -0.021(3) 0.034(3)
C46 0.162(5) 0.089(3) 0.068(3) 0.009(2) -0.008(3) 0.054(3)
C47 0.123(3) 0.087(3) 0.066(2) 0.006(2) -0.009(2) 0.053(3)
C48 0.132(4) 0.115(4) 0.082(3) 0.039(3) 0.033(3) 0.076(4)
C49 0.144(4) 0.080(3) 0.058(2) 0.009(2) 0.005(2) 0.055(3)
C50 0.088(3) 0.106(4) 0.064(2) 0.003(2) -0.003(2) 0.032(3)
C51 0.128(4) 0.078(3) 0.065(2) 0.011(2) -0.002(2) 0.046(3)
C52 0.079(3) 0.136(5) 0.066(3) -0.008(3) -0.003(2) 0.030(3)
C53 0.181(6) 0.100(4) 0.087(3) 0.004(3) 0.020(3) 0.105(4)
C54 0.117(5) 0.126(4) 0.072(3) -0.002(3) 0.004(3) 0.039(4)
C55 0.121(4) 0.085(3) 0.065(2) 0.007(2) 0.001(2) 0.051(3)
C56 0.118(4) 0.088(3) 0.079(3) 0.028(2) -0.005(3) 0.044(3)
C57 0.108(4) 0.129(5) 0.083(3) 0.038(3) 0.001(3) 0.055(4)
C58 0.160(5) 0.080(3) 0.070(3) 0.006(2) -0.009(3) 0.058(3)
C59 0.088(3) 0.113(4) 0.055(2) 0.001(2) -0.003(2) 0.033(3)
C60 0.090(3) 0.129(4) 0.065(3) -0.007(2) 0.006(2) 0.022(3)
C61 0.117(4) 0.081(3) 0.065(2) 0.009(2) 0.007(2) 0.048(3)
C62 0.213(7) 0.070(3) 0.084(3) 0.011(2) -0.041(4) 0.041(4)
C63 0.148(5) 0.129(5) 0.102(4) 0.050(4) 0.040(4) 0.085(5)
C64 0.179(6) 0.116(5) 0.098(4) -0.038(4) -0.036(4) 0.115(5)
C65 0.127(5) 0.103(4) 0.117(4) -0.039(3) -0.043(3) 0.085(4)
C66 0.115(4) 0.078(3) 0.086(3) 0.014(2) 0.012(2) 0.036(3)
C67 0.204(5) 0.102(4) 0.075(3) 0.010(2) 0.018(3) 0.085(4)
C68 0.193(6) 0.074(3) 0.083(3) 0.011(2) -0.035(3) 0.036(4)
C69 0.145(5) 0.091(3) 0.060(2) 0.001(2) 0.002(2) 0.051(3)
C70 0.154(5) 0.088(4) 0.085(3) 0.017(3) -0.022(3) 0.034(4)
C71 0.105(4) 0.115(5) 0.120(5) 0.052(4) 0.011(3) 0.035(4)
C72 0.095(4) 0.082(3) 0.162(3) 0.035(2) -0.017(3) 0.020(3)
C73 0.099(4) 0.229(5) 0.062(3) 0.011(4) 0.001(2) 0.073(4)
C74 0.146(6) 0.232(8) 0.070(3) -0.010(4) -0.003(3) 0.112(6)
C75 0.128(6) 0.140(6) 0.121(4) 0.036(4) 0.004(4) 0.055(5)
C76 0.126(3) 0.152(5) 0.105(3) -0.024(3) -0.017(3) 0.077(3)
C77 0.148(5) 0.104(4) 0.132(4) -0.015(3) -0.033(3) 0.071(4)
C78 0.100(4) 0.099(4) 0.151(3) -0.038(2) 0.007(3) 0.023(3)
C79 0.142(5) 0.097(4) 0.126(5) 0.026(3) -0.034(4) 0.038(4)
C80 0.110(4) 0.162(6) 0.092(4) -0.026(3) 0.010(3) 0.028(4)
C82 0.159(6) 0.245(5) 0.104(4) 0.038(5) 0.009(4) 0.122(5)
C83 0.137(6) 0.182(8) 0.134(6) 0.057(6) 0.022(5) 0.076(6)
C85 0.240(6) 0.176(6) 0.108(3) 0.009(3) 0.013(4) 0.145(6)
C87 0.155(4) 0.134(5) 0.173(5) 0.020(4) 0.052(4) 0.080(4)
C89 0.175(6) 0.315(8) 0.131(5) 0.063(6) 0.002(4) 0.147(6)
C90 0.166(5) 0.191(6) 0.127(3) -0.028(4) 0.004(4) 0.106(5)
C92 0.277(16) 0.251(13) 0.084(5) 0.011(6) -0.002(7) 0.135(12)
C95 0.145(5) 0.163(6) 0.217(7) 0.013(5) 0.027(4) 0.089(5)
C96 0.263(8) 0.218(8) 0.147(5) -0.002(4) 0.053(5) 0.151(7)
C100 0.171(8) 0.262(12) 0.099(5) -0.025(6) -0.018(5) 0.121(8)
C103 0.157(4) 0.191(7) 0.260(9) -0.003(6) 0.074(6) 0.078(5)
C106 0.194(8) 0.325(13) 0.263(11) 0.004(10) 0.009(7) 0.177(9)
C119 0.196(6) 0.236(8) 0.155(6) 0.017(5) 0.007(5) 0.091(6)
C1A 0.304(12) 0.297(11) 0.111(5) 0.030(5) 0.044(6) 0.184(10)
C1 0.135(5) 0.168(6) 0.124(3) -0.042(4) 0.002(4) 0.056(5)
C18 0.158(6) 0.173(7) 0.197(4) -0.101(4) 0.001(5) 0.036(5)
C1B 0.232(9) 0.325(14) 0.343(14) -0.108(11) 0.089(9) 0.136(9)
C1D 0.238(9) 0.355(14) 0.360(15) -0.043(12) 0.114(10) 0.177(10)
C3AA 0.271(10) 0.120(6) 0.187(4) 0.061(4) -0.070(7) -0.009(6)
C4AA 0.42(2) 0.295(14) 0.162(4) 0.001(7) -0.056(10) 0.023(14)
C1AA 0.403(14) 0.306(12) 0.293(13) 0.105(9) 0.106(11) 0.266(11)
C2AA 0.154(6) 0.189(7) 0.339(11) 0.063(6) 0.033(6) 0.102(6)
C0AA 0.252(8) 0.336(11) 0.236(9) 0.088(8) 0.030(8) 0.177(8)
C5AA 0.228(10) 0.276(11) 0.333(13) 0.102(9) 0.064(9) 0.177(9)

loop_
_atom_type_symbol
_atom_type_description
_atom_type_scat_dispersion_real
_atom_type_scat_dispersion_imag
_atom_type_scat_source
C C 0.0181 0.0091 'International Tables Vol C Tables 4.2.6.8 and 6.1.1.4'
H H 0.0000 0.0000 'International Tables Vol C Tables 4.2.6.8 and 6.1.1.4'
N N 0.0311 0.0180 'International Tables Vol C Tables 4.2.6.8 and 6.1.1.4'

loop_
_geom_angle_atom_site_label_1
_geom_angle_atom_site_label_2
_geom_angle_atom_site_label_3
_geom_angle
_geom_angle_site_symmetry_1
_geom_angle_site_symmetry_3
C9 N1 C12 117.0(3) . .
C34 N2 C10 117.5(3) . .
C5 C3 C9 122.8(3) . .
C6 C3 C5 118.0(3) . .
C6 C3 C9 119.2(3) . .
C7 C4 C11 108.6(3) . .
C8 C4 C7 117.2(3) . .
C8 C4 C11 134.2(3) . .
C7 C5 C3 120.6(3) . .
C8 C6 C3 121.3(3) . .
C4 C7 C14 111.1(3) . .
C5 C7 C4 122.1(3) . .
C5 C7 C14 126.8(3) . .
C6 C8 C4 120.9(3) . .
N1 C9 C3 122.3(3) . .
N2 C10 C12 108.4(3) . .
N2 C10 C15 108.6(3) . .
C15 C10 C12 114.2(3) . .
C16 C11 C4 132.6(3) . .
C16 C11 C4 107.9(3) 3_665 .
C16 C11 C16 119.4(3) . 3_665
N1 C12 C10 108.5(3) . .
N1 C12 C13 108.3(3) . .
C13 C12 C10 114.3(3) . .
C20 C13 C12 120.8(3) . .
C20 C13 C23 118.3(4) . .
C23 C13 C12 120.8(4) . .
C7 C14 C16 101.9(3) . 3_665
C7 C14 C27 108.6(3) . .
C7 C14 C30 108.7(3) . .
C16 C14 C27 112.8(3) 3_665 .
C16 C14 C30 112.0(3) 3_665 .
C27 C14 C30 112.3(3) . .
C17 C15 C10 122.0(4) . .
C17 C15 C22 117.2(4) . .
C22 C15 C10 120.7(4) . .
C11 C16 C11 120.6(3) . 2_655
C11 C16 C14 129.0(3) . 2_655
C11 C16 C14 110.4(3) 2_655 2_655
C15 C17 C24 121.5(5) . .
C38 N18 C31 115.7(4) . .
C39 N19 C56 116.8(4) . .
C13 C20 C53 120.5(5) . .
C45 C21 C26 119.9(4) . .
C40 C22 C15 120.7(5) . .
C65 C23 C13 121.8(5) . .
C29 C24 C17 119.2(5) . .
C44 C25 C49 108.0(4) . .
C44 C25 C58 118.2(4) . .
C58 C25 C49 133.8(4) . .
C21 C26 C35 125.7(4) . .
C32 C26 C21 120.4(4) . .
C32 C26 C35 113.9(4) . .
C78 C27 C14 114.8(4) . .
C37 C28 C39 123.2(4) . .
C37 C28 C46 118.6(4) . .
C46 C28 C39 118.0(5) . .
C40 C29 C24 119.6(5) . .
C72 C30 C14 114.7(4) . .
N18 C31 C42 109.8(4) . .
N18 C31 C56 107.6(3) . .
C42 C31 C56 112.2(4) . .
C26 C32 C51 107.6(4) . .
C26 C32 C68 119.6(4) . .
C68 C32 C51 132.8(5) . .
C36 C33 C50 120.2(5) . .
N2 C34 C45 123.8(4) . .
C26 C35 C47 108.4(4) . .
C26 C35 C61 100.2(4) . .
C26 C35 C66 108.7(4) . .
C47 C35 C61 113.8(4) . .
C47 C35 C66 112.4(4) . .
C61 C35 C66 112.5(4) . .
C33 C36 C38 122.8(5) . .
C33 C36 C54 117.0(5) . .
C54 C36 C38 120.2(4) . .
C28 C37 C44 120.3(4) . .
N18 C38 C36 123.0(4) . .
N19 C39 C28 120.6(4) . .
C29 C40 C22 121.8(6) . .
C44 C41 C55 101.8(4) . .
C44 C41 C67 109.7(4) . .
C44 C41 C77 109.4(4) . .
C55 C41 C67 111.4(4) . .
C77 C41 C55 113.6(4) . .
C77 C41 C67 110.5(4) . .
C48 C42 C31 120.8(5) . .
C70 C42 C31 122.2(4) . .
C70 C42 C48 116.9(5) . .
C50 C43 C59 109.9(4) . .
C50 C43 C60 116.8(4) . .
C60 C43 C59 133.3(4) . .
C25 C44 C37 121.3(4) . .
C25 C44 C41 112.4(4) . .
C37 C44 C41 126.4(4) . .
C21 C45 C34 120.8(4) . .
C62 C45 C21 118.9(4) . .
C62 C45 C34 120.3(4) . .
C58 C46 C28 121.4(5) . .
C76 C47 C35 116.2(4) . .
C42 C48 C63 120.9(6) . .
C55 C49 C25 107.8(4) . .
C61 C49 C25 132.7(4) . .
C61 C49 C55 119.5(4) . .
C33 C50 C52 125.6(4) . .
C43 C50 C33 123.4(4) . .
C43 C50 C52 111.0(4) . .
C61 C51 C32 107.1(4) . .
C69 C51 C32 132.2(4) . .
C69 C51 C61 120.6(4) . .
C50 C52 C73 107.4(5) . .
C50 C52 C80 108.6(4) . .
C69 C52 C50 101.9(4) 2_655 .
C69 C52 C73 115.4(4) 2_655 .
C69 C52 C80 110.7(5) 2_655 .
C73 C52 C80 112.1(5) . .
C64 C53 C20 118.7(5) . .
C60 C54 C36 123.1(5) . .
C49 C55 C41 110.0(4) . .
C59 C55 C41 129.4(4) 3_665 .
C59 C55 C49 120.7(4) 3_665 .
N19 C56 C31 108.1(4) . .
N19 C56 C57 107.9(4) . .
C31 C56 C57 112.4(3) . .
C74 C57 C56 120.1(6) . .
C75 C57 C56 120.8(6) . .
C75 C57 C74 118.9(7) . .
C46 C58 C25 120.2(4) . .
C55 C59 C43 133.8(4) 2_655 .
C55 C59 C69 119.7(4) 2_655 2_655
C69 C59 C43 106.5(4) 2_655 .
C54 C60 C43 119.6(5) . .
C49 C61 C35 128.7(4) . .
C49 C61 C51 120.0(4) . .
C51 C61 C35 111.2(3) . .
C45 C62 C68 123.5(5) . .
C71 C63 C48 121.3(6) . .
C65 C64 C53 121.1(5) . .
C64 C65 C23 119.5(5) . .
C87 C66 C35 116.8(5) . .
C85 C67 C41 117.9(5) . .
C62 C68 C32 117.7(5) . .
C51 C69 C52 129.9(4) . 3_665
C51 C69 C59 119.4(4) . 3_665
C59 C69 C52 110.7(4) 3_665 3_665
C42 C70 C79 122.0(5) . .
C63 C71 C79 119.2(6) . .
C30 C72 C3AA 114.9(6) . .
C82 C73 C52 114.6(5) . .
C100 C74 C57 125.1(8) . .
C57 C75 C83 118.1(8) . .
C47 C76 C90 116.1(5) . .
C95 C77 C41 115.5(5) . .
C27 C78 C18 118.0(6) . .
C70 C79 C71 119.4(6) . .
C119 C80 C52 117.2(6) . .
C73 C82 C89 116.5(8) . .
C92 C83 C75 116.3(9) . .
C67 C85 C96 109.1(6) . .
C66 C87 C103 112.3(6) . .
C106 C89 C82 119.1(8) . .
C1 C90 C76 113.9(7) . .
C83 C92 C100 127.0(12) . .
C77 C95 C2AA 112.7(8) . .
C1A C96 C85 112.8(7) . .
C92 C100 C74 114.6(10) . .
C87 C103 C1D 109.8(8) . .
C80 C119 C0AA 129.1(9) . .
C1B C18 C78 111.2(7) . .
C72 C3AA C4AA 107.9(8) . .
C5AA C2AA C95 118.8(8) . .
C119 C0AA C1AA 110.0(10) . .

loop_
_geom_bond_atom_site_label_1
_geom_bond_atom_site_label_2
_geom_bond_distance
_geom_bond_site_symmetry_2
N1 C9 1.260(4) .
N1 C12 1.477(4) .
N2 C10 1.471(4) .
N2 C34 1.254(5) .
C3 C5 1.395(5) .
C3 C6 1.394(5) .
C3 C9 1.465(5) .
C4 C7 1.400(5) .
C4 C8 1.397(5) .
C4 C11 1.472(5) .
C5 C7 1.362(5) .
C6 C8 1.376(5) .
C7 C14 1.513(5) .
C10 C12 1.521(5) .
C10 C15 1.503(5) .
C11 C16 1.405(5) .
C11 C16 1.419(5) 3_665
C12 C13 1.512(5) .
C13 C20 1.386(6) .
C13 C23 1.388(5) .
C14 C16 1.520(5) 3_665
C14 C27 1.552(6) .
C14 C30 1.562(6) .
C15 C17 1.344(5) .
C15 C22 1.388(6) .
C16 C11 1.419(5) 2_655
C16 C14 1.520(5) 2_655
C17 C24 1.406(6) .
N18 C31 1.479(6) .
N18 C38 1.242(6) .
N19 C39 1.288(5) .
N19 C56 1.459(6) .
C20 C53 1.398(6) .
C21 C26 1.393(6) .
C21 C45 1.378(6) .
C22 C40 1.377(6) .
C23 C65 1.375(7) .
C24 C29 1.370(7) .
C25 C44 1.389(6) .
C25 C49 1.491(6) .
C25 C58 1.418(7) .
C26 C32 1.380(6) .
C26 C35 1.501(6) .
C27 C78 1.483(8) .
C28 C37 1.380(6) .
C28 C39 1.469(6) .
C28 C46 1.412(6) .
C29 C40 1.314(8) .
C30 C72 1.515(7) .
C31 C42 1.523(6) .
C31 C56 1.547(7) .
C32 C51 1.504(6) .
C32 C68 1.395(6) .
C33 C36 1.366(6) .
C33 C50 1.392(7) .
C34 C45 1.494(6) .
C35 C47 1.530(7) .
C35 C61 1.547(6) .
C35 C66 1.563(7) .
C36 C38 1.477(7) .
C36 C54 1.396(7) .
C37 C44 1.401(6) .
C41 C44 1.494(7) .
C41 C55 1.537(6) .
C41 C67 1.545(7) .
C41 C77 1.537(8) .
C42 C48 1.367(6) .
C42 C70 1.366(7) .
C43 C50 1.365(6) .
C43 C59 1.485(6) .
C43 C60 1.407(6) .
C45 C62 1.344(7) .
C46 C58 1.368(6) .
C47 C76 1.505(8) .
C48 C63 1.383(7) .
C49 C55 1.415(6) .
C49 C61 1.393(6) .
C50 C52 1.521(6) .
C51 C61 1.413(6) .
C51 C69 1.390(6) .
C52 C69 1.512(7) 2_655
C52 C73 1.549(8) .
C52 C80 1.563(9) .
C53 C64 1.397(8) .
C54 C60 1.372(7) .
C55 C59 1.390(6) 3_665
C56 C57 1.576(8) .
C57 C74 1.387(9) .
C57 C75 1.334(8) .
C59 C55 1.390(6) 2_655
C59 C69 1.426(6) 2_655
C62 C68 1.385(7) .
C63 C71 1.321(8) .
C64 C65 1.355(8) .
C66 C87 1.487(8) .
C67 C85 1.417(10) .
C69 C52 1.512(7) 3_665
C69 C59 1.426(6) 3_665
C70 C79 1.371(7) .
C71 C79 1.378(8) .
C72 C3AA 1.526(9) .
C73 C82 1.510(10) .
C74 C100 1.351(10) .
C75 C83 1.489(10) .
C76 C90 1.514(8) .
C77 C95 1.477(9) .
C78 C18 1.578(8) .
C80 C119 1.456(12) .
C82 C89 1.532(10) .
C83 C92 1.332(12) .
C85 C96 1.557(9) .
C87 C103 1.516(11) .
C89 C106 1.377(11) .
C90 C1 1.362(8) .
C92 C100 1.339(13) .
C95 C2AA 1.555(12) .
C96 C1A 1.511(12) .
C103 C1D 1.640(13) .
C119 C0AA 1.482(14) .
C18 C1B 1.533(12) .
C3AA C4AA 1.660(13) .
C1AA C0AA 1.573(14) .
C2AA C5AA 1.551(12) .

loop_
_smtbx_masks_void_nr
_smtbx_masks_void_average_x
_smtbx_masks_void_average_y
_smtbx_masks_void_average_z
_smtbx_masks_void_volume
_smtbx_masks_void_count_electrons
1 -0.454 -0.678 -0.139 20967.8 8090.7
2 0.000 0.000 0.248 207.0 78.8
3 0.000 0.000 0.752 207.0 79.0
4 0.333 0.667 0.419 207.0 79.0
5 0.333 0.667 0.915 207.0 78.8
6 0.667 0.333 0.085 207.0 79.0
7 0.667 0.333 0.581 207.0 78.8
